data_1504799
loop_
_publ_author_name
'Tan, Bin'
'Chua, Pei Juan'
'Zeng, Xiaofei'
'Lu, Min'
'Zhong, Guofu'

_publ_section_title
;
 A highly diastereo- and enantioselective synthesis of multisubstituted
 cyclopentanes with four chiral carbons by the organocatalytic domino
 Michael-Henry reaction.
;
_journal_issue 16
_journal_name_full 'Organic letters'
_journal_page_first 3489
_journal_page_last 3492
_journal_paper_doi 10.1021/ol801273x
_journal_volume 10
_journal_year 2008
_chemical_absolute_configuration unk
_chemical_formula_moiety 'C23 H22 F3 N O6'
_chemical_formula_sum 'C23 H22 F3 N O6'
_chemical_formula_weight 465.42
_chemical_name_systematic
;

 ?

;
_space_group_IT_number 4
_symmetry_cell_setting monoclinic
_symmetry_space_group_name_Hall 'P 2yb'
_symmetry_space_group_name_H-M 'P 1 21 1'
_atom_sites_solution_hydrogens geom
_atom_sites_solution_primary direct
_atom_sites_solution_secondary difmap
_audit_creation_method SHELXL-97
_cell_angle_alpha 90.00
_cell_angle_beta 98.116(2)
_cell_angle_gamma 90.00
_cell_formula_units_Z 2
_cell_length_a 11.1830(8)
_cell_length_b 7.6765(4)
_cell_length_c 13.2468(9)
_cell_measurement_reflns_used 2476
_cell_measurement_temperature 223(2)
_cell_measurement_theta_max 20.57
_cell_measurement_theta_min 2.23
_cell_volume 1125.80(13)
_computing_cell_refinement 'Bruker SMART'
_computing_data_collection 'Bruker SMART'
_computing_data_reduction 'Bruker SAINT'
_computing_molecular_graphics 'Bruker SHELXTL'
_computing_publication_material 'Bruker SHELXTL'
_computing_structure_refinement 'SHELXL-97 (Sheldrick, 1997)'
_computing_structure_solution 'SHELXS-97 (Sheldrick, 1990)'
_diffrn_ambient_temperature 223(2)
_diffrn_measured_fraction_theta_full 0.999
_diffrn_measured_fraction_theta_max 0.999
_diffrn_measurement_device_type 'CCD area detector'
_diffrn_measurement_method 'phi and omega scans'
_diffrn_radiation_monochromator graphite
_diffrn_radiation_source 'fine-focus sealed tube'
_diffrn_radiation_type MoK\a
_diffrn_radiation_wavelength 0.71073
_diffrn_reflns_av_R_equivalents 0.0559
_diffrn_reflns_av_sigmaI/netI 0.0580
_diffrn_reflns_limit_h_max 13
_diffrn_reflns_limit_h_min -13
_diffrn_reflns_limit_k_max 8
_diffrn_reflns_limit_k_min -9
_diffrn_reflns_limit_l_max 15
_diffrn_reflns_limit_l_min -15
_diffrn_reflns_number 10247
_diffrn_reflns_theta_full 25.05
_diffrn_reflns_theta_max 25.05
_diffrn_reflns_theta_min 2.23
_exptl_absorpt_coefficient_mu 0.115
_exptl_absorpt_correction_T_max 0.9931
_exptl_absorpt_correction_T_min 0.9718
_exptl_absorpt_correction_type multi-scan
_exptl_absorpt_process_details sadabs
_exptl_crystal_colour colourless
_exptl_crystal_density_diffrn 1.373
_exptl_crystal_density_meas 0
_exptl_crystal_density_method 'not measured'
_exptl_crystal_description plate
_exptl_crystal_F_000 484
_exptl_crystal_size_max 0.25
_exptl_crystal_size_mid 0.20
_exptl_crystal_size_min 0.06
_refine_diff_density_max 0.331
_refine_diff_density_min -0.252
_refine_diff_density_rms 0.081
_refine_ls_abs_structure_details 'Flack H D (1983), Acta Cryst. A39, 876-881'
_refine_ls_abs_structure_Flack -10(10)
_refine_ls_extinction_method none
_refine_ls_goodness_of_fit_ref 1.064
_refine_ls_hydrogen_treatment constr
_refine_ls_matrix_type full
_refine_ls_number_parameters 347
_refine_ls_number_reflns 2153
_refine_ls_number_restraints 151
_refine_ls_restrained_S_all 1.050
_refine_ls_R_factor_all 0.0937
_refine_ls_R_factor_gt 0.0751
_refine_ls_shift/su_max 0.001
_refine_ls_shift/su_mean 0.000
_refine_ls_structure_factor_coef Fsqd
_refine_ls_weighting_details 'calc w=1/[\s^2^(Fo^2^)+(0.1668P)^2^+0.0000P] where P=(Fo^2^+2Fc^2^)/3'
_refine_ls_weighting_scheme calc
_refine_ls_wR_factor_gt 0.2011
_refine_ls_wR_factor_ref 0.2289
_reflns_number_gt 1604
_reflns_number_total 2153
_reflns_threshold_expression >2sigma(I)
_cod_data_source_file ol801273x-file002.cif
_cod_data_source_block zgf22
_cod_depositor_comments
;
The following automatic conversions were performed:

'_symmetry_cell_setting' value 'Monoclinic' changed to 'monoclinic'
according to /home/saulius/struct/CIF-dictionaries/cif_core.dic
dictionary named 'cif_core.dic' version 2.4.1 from 2010-06-29.

Automatic conversion script
Id: cif_fix_values 1715 2011-07-08 13:25:40Z adriana 
;
_cod_original_sg_symbol_H-M P2(1)
_cod_database_code 1504799

loop_
_symmetry_equiv_pos_as_xyz
'x, y, z'
'-x, y+1/2, -z'

loop_
_atom_site_label
_atom_site_type_symbol
_atom_site_fract_x
_atom_site_fract_y
_atom_site_fract_z
_atom_site_U_iso_or_equiv
_atom_site_adp_type
_atom_site_occupancy
_atom_site_symmetry_multiplicity
_atom_site_calc_flag
_atom_site_refinement_flags
_atom_site_disorder_assembly
_atom_site_disorder_group
C1 C 0.1844(6) 0.8227(11) -0.1495(5) 0.0596(18) Uani 1 1 d . . .
H1 H 0.1957 0.9293 -0.1145 0.072 Uiso 1 1 calc R . .
C2 C 0.1501(6) 0.8239(13) -0.2546(5) 0.068(2) Uani 1 1 d . . .
H2 H 0.1378 0.9299 -0.2901 0.082 Uiso 1 1 calc R . .
C3 C 0.1344(6) 0.6686(14) -0.3060(5) 0.073(2) Uani 1 1 d D . .
H3 H 0.1135 0.6676 -0.3772 0.088 Uiso 1 1 calc R . .
C4 C 0.1492(7) 0.5153(13) -0.2533(5) 0.075(2) Uani 1 1 d D . .
H4 H 0.1362 0.4092 -0.2886 0.090 Uiso 1 1 calc R . .
C5 C 0.1830(6) 0.5138(11) -0.1488(5) 0.0606(18) Uani 1 1 d D . .
H5 H 0.1929 0.4069 -0.1140 0.073 Uiso 1 1 calc R . .
C6 C 0.2024(5) 0.6681(9) -0.0948(4) 0.0509(16) Uani 1 1 d . . .
C7 C 0.2407(5) 0.6670(9) 0.0189(5) 0.0510(15) Uani 1 1 d . . .
C8 C 0.3700(5) 0.7366(13) 0.0480(5) 0.071(2) Uani 1 1 d . . .
H8A H 0.3855 0.8321 0.0024 0.085 Uiso 1 1 calc R . .
H8B H 0.4289 0.6439 0.0423 0.085 Uiso 1 1 calc R . .
C9 C 0.3809(5) 0.8025(8) 0.1595(4) 0.0427(13) Uani 1 1 d . . .
C10 C 0.2470(4) 0.8024(7) 0.1842(4) 0.0351(11) Uani 1 1 d . . .
H10 H 0.2361 0.6911 0.2195 0.042 Uiso 1 1 calc R . .
C11 C 0.1715(4) 0.7904(8) 0.0821(4) 0.0410(13) Uani 1 1 d . . .
H11 H 0.1665 0.9071 0.0499 0.049 Uiso 1 1 calc R . .
C12 C 0.4609(6) 0.6857(9) 0.2335(6) 0.0565(16) Uani 1 1 d . . .
C13 C 0.5927(7) 0.6711(12) 0.2165(8) 0.085(3) Uani 1 1 d . . .
H13A H 0.6444 0.7193 0.2748 0.127 Uiso 1 1 calc R . .
H13B H 0.6045 0.7352 0.1556 0.127 Uiso 1 1 calc R . .
H13C H 0.6130 0.5495 0.2083 0.127 Uiso 1 1 calc R . .
C14 C 0.4291(5) 0.9899(9) 0.1665(5) 0.0487(15) Uani 1 1 d . A .
C15 C 0.511(2) 1.2081(18) 0.2857(18) 0.059(5) Uani 0.73(8) 1 d PDU A 1
H15A H 0.4428 1.2865 0.2641 0.071 Uiso 0.73(8) 1 calc PR A 1
H15B H 0.5792 1.2431 0.2515 0.071 Uiso 0.73(8) 1 calc PR A 1
C16 C 0.545(2) 1.213(3) 0.399(2) 0.082(7) Uani 0.73(8) 1 d PDU A 1
H16A H 0.4770 1.1740 0.4316 0.123 Uiso 0.73(8) 1 calc PR A 1
H16B H 0.5654 1.3319 0.4204 0.123 Uiso 0.73(8) 1 calc PR A 1
H16C H 0.6135 1.1380 0.4189 0.123 Uiso 0.73(8) 1 calc PR A 1
C15A C 0.534(7) 1.200(5) 0.270(4) 0.062(9) Uani 0.27(8) 1 d PDU A 2
H15C H 0.4854 1.2842 0.2261 0.074 Uiso 0.27(8) 1 calc PR A 2
H15D H 0.6151 1.1954 0.2497 0.074 Uiso 0.27(8) 1 calc PR A 2
C16A C 0.540(5) 1.249(6) 0.380(4) 0.060(10) Uani 0.27(8) 1 d PDU A 2
H16D H 0.4592 1.2593 0.3972 0.090 Uiso 0.27(8) 1 calc PR A 2
H16E H 0.5818 1.3597 0.3918 0.090 Uiso 0.27(8) 1 calc PR A 2
H16F H 0.5840 1.1600 0.4221 0.090 Uiso 0.27(8) 1 calc PR A 2
C17 C 0.2156(4) 0.9472(7) 0.2551(4) 0.0328(11) Uani 1 1 d . . .
C18 C 0.1872(5) 1.1134(8) 0.2200(4) 0.0400(12) Uani 1 1 d . . .
H18 H 0.1820 1.1382 0.1500 0.048 Uiso 1 1 calc R . .
C19 C 0.1664(5) 1.2442(9) 0.2879(5) 0.0504(15) Uani 1 1 d . . .
H19 H 0.1476 1.3576 0.2639 0.060 Uiso 1 1 calc R . .
C20 C 0.1733(6) 1.2081(9) 0.3903(5) 0.0512(15) Uani 1 1 d . B .
C21 C 0.1530(7) 1.3460(11) 0.4657(5) 0.078(2) Uani 1 1 d D . .
C22 C 0.1988(7) 1.0377(9) 0.4253(4) 0.0558(17) Uani 1 1 d . . .
H22 H 0.2018 1.0115 0.4949 0.067 Uiso 1 1 calc R B .
C23 C 0.2191(6) 0.9101(9) 0.3579(4) 0.0521(15) Uani 1 1 d . B .
H23 H 0.2356 0.7959 0.3815 0.063 Uiso 1 1 calc R . .
F1 F 0.2503(17) 1.425(5) 0.508(3) 0.134(10) Uani 0.39(4) 1 d PDU B 1
F2 F 0.096(4) 1.281(4) 0.537(2) 0.112(10) Uani 0.39(4) 1 d PDU B 1
F3 F 0.081(3) 1.470(4) 0.4194(16) 0.121(9) Uani 0.39(4) 1 d PDU B 1
F1A F 0.2477(10) 1.353(3) 0.5410(13) 0.109(6) Uani 0.61(4) 1 d PDU B 2
F2A F 0.0583(13) 1.320(2) 0.5147(13) 0.083(4) Uani 0.61(4) 1 d PDU B 2
F3A F 0.142(3) 1.5031(13) 0.4282(13) 0.124(6) Uani 0.61(4) 1 d PDU B 2
N1 N 0.0455(4) 0.7231(8) 0.0851(4) 0.0556(14) Uani 1 1 d . . .
O1 O 0.2388(5) 0.4991(7) 0.0630(4) 0.0675(14) Uani 1 1 d . . .
H1A H 0.1693 0.4590 0.0520 0.101 Uiso 1 1 calc R . .
O2 O -0.0277(4) 0.7434(12) 0.0104(4) 0.100(3) Uani 1 1 d . . .
O3 O 0.0238(5) 0.6523(8) 0.1634(4) 0.0820(17) Uani 1 1 d . . .
O4 O 0.4234(5) 0.6088(7) 0.3015(5) 0.0746(15) Uani 1 1 d . . .
O5 O 0.4214(5) 1.0898(8) 0.0954(4) 0.0803(17) Uani 1 1 d . . .
O6 O 0.4763(4) 1.0239(5) 0.2607(3) 0.0492(11) Uani 1 1 d DU . .

loop_
_atom_site_aniso_label
_atom_site_aniso_U_11
_atom_site_aniso_U_22
_atom_site_aniso_U_33
_atom_site_aniso_U_23
_atom_site_aniso_U_13
_atom_site_aniso_U_12
C1 0.076(4) 0.063(5) 0.043(3) -0.019(3) 0.019(3) -0.017(4)
C2 0.065(4) 0.081(6) 0.062(4) -0.014(4) 0.020(3) -0.008(4)
C3 0.051(4) 0.117(8) 0.053(4) -0.028(5) 0.015(3) -0.003(4)
C4 0.073(4) 0.099(7) 0.053(4) -0.043(5) 0.015(3) 0.000(5)
C5 0.060(4) 0.064(5) 0.059(4) -0.031(4) 0.013(3) 0.002(3)
C6 0.042(3) 0.066(5) 0.049(3) -0.028(3) 0.018(2) -0.009(3)
C7 0.047(3) 0.054(4) 0.056(3) -0.026(3) 0.020(3) -0.005(3)
C8 0.040(3) 0.109(7) 0.067(4) -0.039(4) 0.016(3) -0.002(4)
C9 0.036(3) 0.045(3) 0.048(3) -0.013(3) 0.008(2) 0.001(2)
C10 0.036(2) 0.031(3) 0.042(3) -0.011(2) 0.014(2) -0.008(2)
C11 0.041(3) 0.043(3) 0.043(3) -0.017(2) 0.017(2) -0.007(2)
C12 0.061(4) 0.039(4) 0.071(4) -0.016(3) 0.014(3) 0.003(3)
C13 0.056(4) 0.061(5) 0.139(7) 0.004(5) 0.021(4) 0.019(4)
C14 0.039(3) 0.050(4) 0.059(4) 0.006(3) 0.011(3) -0.003(3)
C15 0.041(8) 0.027(5) 0.108(9) -0.011(5) 0.011(6) -0.013(6)
C16 0.085(9) 0.028(9) 0.119(12) -0.027(10) -0.035(9) 0.006(7)
C15A 0.047(17) 0.026(9) 0.112(16) -0.009(11) 0.010(13) 0.010(9)
C16A 0.053(15) 0.034(17) 0.090(18) 0.014(15) -0.002(14) 0.020(13)
C17 0.040(3) 0.028(3) 0.032(2) -0.006(2) 0.008(2) -0.005(2)
C18 0.058(3) 0.037(3) 0.027(2) -0.001(2) 0.011(2) 0.001(2)
C19 0.063(4) 0.033(3) 0.056(4) -0.008(3) 0.008(3) -0.001(3)
C20 0.068(4) 0.044(4) 0.047(3) -0.018(3) 0.024(3) -0.005(3)
C21 0.084(6) 0.074(6) 0.082(5) -0.039(5) 0.032(5) -0.008(5)
C22 0.087(5) 0.056(4) 0.027(3) -0.005(3) 0.016(3) 0.005(3)
C23 0.076(4) 0.041(4) 0.040(3) 0.000(3) 0.010(3) -0.003(3)
F1 0.116(13) 0.099(17) 0.19(2) -0.095(14) 0.045(13) -0.051(12)
F2 0.139(18) 0.122(16) 0.090(13) -0.044(11) 0.069(14) 0.020(14)
F3 0.114(17) 0.099(16) 0.153(15) -0.081(13) 0.027(12) 0.033(12)
F1A 0.105(7) 0.116(14) 0.102(8) -0.089(9) -0.002(6) -0.011(6)
F2A 0.073(6) 0.086(9) 0.096(8) -0.052(6) 0.033(6) -0.003(6)
F3A 0.210(17) 0.027(5) 0.147(11) -0.030(5) 0.067(11) -0.015(8)
N1 0.051(3) 0.061(4) 0.057(3) -0.030(3) 0.016(3) -0.011(2)
O1 0.082(3) 0.049(3) 0.070(3) -0.024(2) 0.004(3) 0.014(2)
O2 0.051(3) 0.193(8) 0.054(3) -0.045(4) -0.001(2) -0.013(4)
O3 0.081(3) 0.081(4) 0.091(4) -0.003(3) 0.037(3) -0.033(3)
O4 0.078(3) 0.042(3) 0.103(4) 0.009(3) 0.011(3) 0.017(2)
O5 0.091(4) 0.079(4) 0.078(3) 0.026(3) 0.033(3) -0.016(3)
O6 0.049(2) 0.026(2) 0.069(3) -0.0072(19) -0.0043(19) -0.0018(17)

loop_
_atom_type_symbol
_atom_type_description
_atom_type_scat_dispersion_real
_atom_type_scat_dispersion_imag
_atom_type_scat_source
C C 0.0033 0.0000 'International Tables Vol C Tables 4.2.6.8 and 6.1.1.4'
H H 0.0000 0.0000 'International Tables Vol C Tables 4.2.6.8 and 6.1.1.4'
N N 0.0061 0.0000 'International Tables Vol C Tables 4.2.6.8 and 6.1.1.4'
O O 0.0106 0.0000 'International Tables Vol C Tables 4.2.6.8 and 6.1.1.4'
F F 0.0171 0.0000 'International Tables Vol C Tables 4.2.6.8 and 6.1.1.4'

loop_
_geom_angle_atom_site_label_1
_geom_angle_atom_site_label_2
_geom_angle_atom_site_label_3
_geom_angle
C6 C1 C2 121.8(7)
C3 C2 C1 119.2(8)
C4 C3 C2 119.8(6)
C3 C4 C5 121.0(7)
C4 C5 C6 120.7(8)
C5 C6 C1 117.5(6)
C5 C6 C7 120.9(7)
C1 C6 C7 121.7(5)
O1 C7 C6 113.5(5)
O1 C7 C8 106.3(6)
C6 C7 C8 111.9(5)
O1 C7 C11 107.3(5)
C6 C7 C11 116.5(5)
C8 C7 C11 100.2(5)
C7 C8 C9 107.2(5)
C12 C9 C14 110.1(5)
C12 C9 C8 112.4(5)
C14 C9 C8 110.0(6)
C12 C9 C10 110.8(5)
C14 C9 C10 108.9(5)
C8 C9 C10 104.4(4)
C11 C10 C17 116.9(4)
C11 C10 C9 104.1(4)
C17 C10 C9 115.8(4)
C10 C11 N1 114.1(4)
C10 C11 C7 105.5(4)
N1 C11 C7 110.3(4)
O4 C12 C9 122.4(6)
O4 C12 C13 121.5(7)
C9 C12 C13 116.1(7)
O5 C14 O6 126.2(6)
O5 C14 C9 124.2(6)
O6 C14 C9 109.6(5)
O6 C15 C16 105.7(10)
O6 C15A C16A 105.4(18)
C18 C17 C23 119.7(5)
C18 C17 C10 121.8(4)
C23 C17 C10 118.5(5)
C17 C18 C19 120.1(5)
C20 C19 C18 120.1(6)
C19 C20 C22 119.6(5)
C19 C20 C21 121.6(6)
C22 C20 C21 118.8(6)
F1 C21 F3A 76.3(13)
F1 C21 F2 109.2(13)
F3A C21 F2 126.6(16)
F1 C21 F2A 122.1(19)
F3A C21 F2A 106.8(10)
F2 C21 F2A 24.3(16)
F1 C21 F3 106.4(12)
F3A C21 F3 31.8(11)
F2 C21 F3 105.9(12)
F2A C21 F3 82.1(13)
F1 C21 F1A 30.6(15)
F3A C21 F1A 105.3(9)
F2 C21 F1A 84.1(16)
F2A C21 F1A 103.9(9)
F3 C21 F1A 131.9(13)
F1 C21 C20 115.0(15)
F3A C21 C20 114.5(9)
F2 C21 C20 110.4(14)
F2A C21 C20 115.0(9)
F3 C21 C20 109.5(11)
F1A C21 C20 110.3(8)
C23 C22 C20 119.8(5)
C22 C23 C17 120.7(6)
O2 N1 O3 124.2(6)
O2 N1 C11 117.6(6)
O3 N1 C11 118.2(5)
C14 O6 C15 117.2(10)
C14 O6 C15A 111.5(19)
C15 O6 C15A 14(3)

loop_
_geom_bond_atom_site_label_1
_geom_bond_atom_site_label_2
_geom_bond_distance
C1 C6 1.390(11)
C1 C2 1.391(10)
C2 C3 1.371(13)
C3 C4 1.366(12)
C4 C5 1.383(9)
C5 C6 1.385(10)
C6 C7 1.507(9)
C7 O1 1.417(9)
C7 C8 1.539(9)
C7 C11 1.542(7)
C8 C9 1.551(9)
C9 C12 1.523(9)
C9 C14 1.534(9)
C9 C10 1.577(7)
C10 C11 1.493(7)
C10 C17 1.528(7)
C11 N1 1.507(7)
C12 O4 1.201(9)
C12 C13 1.526(10)
C14 O5 1.208(8)
C14 O6 1.310(8)
C15 O6 1.490(11)
C15 C16 1.498(18)
C15A O6 1.495(19)
C15A C16A 1.50(2)
C17 C18 1.379(8)
C17 C23 1.386(8)
C18 C19 1.390(8)
C19 C20 1.375(9)
C20 C22 1.403(10)
C20 C21 1.495(9)
C21 F1 1.302(13)
C21 F3A 1.304(11)
C21 F2 1.306(13)
C21 F2A 1.333(11)
C21 F3 1.339(13)
C21 F1A 1.349(11)
C22 C23 1.366(9)
N1 O2 1.203(7)
N1 O3 1.225(8)
